data_7012986
loop_
_publ_author_name
'Fan, Daming'
'Yang, Chang-Tong'
'Ranford, John D.'
'Lee, Peng Foo'
'Vittal, Jagadese J.'

_publ_section_title
;
 Chemical and biological studies of the dichloro(2-phenylpyridine)
 gold(iii) complex and its derivatives
;
_journal_issue 13
_journal_name_full 'Dalton Transactions'
_journal_page_first 2680
_journal_paper_doi 10.1039/b303297c
_journal_year 2003
_chemical_compound_source 'see text'
_chemical_formula_sum 'C15 H16 Au N O5'
_chemical_formula_weight 487.25
_chemical_name_systematic ?
_space_group_IT_number 2
_symmetry_cell_setting triclinic
_symmetry_space_group_name_Hall '-P 1'
_symmetry_space_group_name_H-M 'P -1'
_atom_sites_solution_hydrogens geom
_atom_sites_solution_primary direct
_atom_sites_solution_secondary difmap
_audit_creation_method SHELXL
_cell_angle_alpha 65.668(1)
_cell_angle_beta 70.962(1)
_cell_angle_gamma 64.721(1)
_cell_formula_units_Z 2
_cell_length_a 8.9815(1)
_cell_length_b 9.5238(2)
_cell_length_c 11.1538(2)
_cell_measurement_reflns_used 4765
_cell_measurement_temperature 293(2)
_cell_measurement_theta_max 29.18
_cell_measurement_theta_min 2.04
_cell_volume 772.90(2)
_computing_cell_refinement 'SAINT (Siemens, 1996)'
_computing_data_collection 'SMART (Siemens, 1996)'
_computing_data_reduction 'SAINT (Siemens, 1996)'
_computing_molecular_graphics 'SHELXTL (Siemens, 1996)'
_computing_publication_material 'SHELXTL (Siemens, 1996)'
_computing_structure_refinement 'SHELXTL (Siemens, 1996)'
_computing_structure_solution 'SHELXS-86 (Sheldrick, 1990)'
_diffrn_ambient_temperature 293(2)
_diffrn_measurement_device 'Siemens SMART CCD System'
_diffrn_measurement_method 'frames \w scans'
_diffrn_radiation_monochromator graphite
_diffrn_radiation_source 'fine-focus sealed tube'
_diffrn_radiation_type MoK\a
_diffrn_radiation_wavelength 0.71073
_diffrn_reflns_av_R_equivalents 0.0472
_diffrn_reflns_av_sigmaI/netI 0.0836
_diffrn_reflns_limit_h_max 11
_diffrn_reflns_limit_h_min -11
_diffrn_reflns_limit_k_max 12
_diffrn_reflns_limit_k_min -6
_diffrn_reflns_limit_l_max 14
_diffrn_reflns_limit_l_min -14
_diffrn_reflns_number 4988
_diffrn_reflns_theta_max 29.18
_diffrn_reflns_theta_min 2.04
_exptl_absorpt_coefficient_mu 9.539
_exptl_absorpt_correction_T_max 0.8749
_exptl_absorpt_correction_T_min 0.3234
_exptl_absorpt_correction_type 'SADABS (Sheldrick, 1996)'
_exptl_crystal_colour 'purple black'
_exptl_crystal_density_diffrn 2.094
_exptl_crystal_density_meas ?
_exptl_crystal_description 'rectangular blocks'
_exptl_crystal_F_000 464
_exptl_crystal_size_max 0.13
_exptl_crystal_size_mid 0.23
_exptl_crystal_size_min 0.32
_refine_diff_density_max 2.113
_refine_diff_density_min -2.396
_refine_diff_density_rms 0.269
_refine_ls_extinction_coef 0.0124(13)
_refine_ls_extinction_expression Fc^*^=kFc[1+0.001xFc^2^\l^3^/sin(2\q)]^-1/4^
_refine_ls_extinction_method SHELXL
_refine_ls_goodness_of_fit_all 1.025
_refine_ls_goodness_of_fit_obs 1.050
_refine_ls_hydrogen_treatment 'riding models'
_refine_ls_matrix_type full
_refine_ls_number_parameters 200
_refine_ls_number_reflns 3553
_refine_ls_number_restraints 0
_refine_ls_restrained_S_all 1.025
_refine_ls_restrained_S_obs 1.050
_refine_ls_R_factor_all 0.0520
_refine_ls_R_factor_obs 0.0476
_refine_ls_shift/esd_max 0.001
_refine_ls_shift/esd_mean 0.000
_refine_ls_structure_factor_coef Fsqd
_refine_ls_weighting_details 'w=1/[\s^2^(Fo^2^)+(0.0675P)^2^+0.0000P] where P=(Fo^2^+2Fc^2^)/3'
_refine_ls_weighting_scheme calc
_refine_ls_wR_factor_all 0.1240
_refine_ls_wR_factor_obs 0.1205
_reflns_number_observed 3215
_reflns_number_total 3553
_reflns_observed_criterion >2sigma(I)
_cod_data_source_file b303297c.txt
_cod_data_source_block jdr23
_cod_depositor_comments
;
The following automatic conversions were performed:

'_refine_ls_weighting_scheme' value 'calc
w=1/[\s^2^(Fo^2^)+(0.0675P)^2^+0.0000P] where P=(Fo^2^+2Fc^2^)/3' was
changed to 'calc'. New tag '_refine_ls_weighting_details' was
created. The value of the new tag was set to
'w=1/[\s^2^(Fo^2^)+(0.0675P)^2^+0.0000P] where P=(Fo^2^+2Fc^2^)/3'.

Automatic conversion script
Id: cif_fix_values 3143 2015-03-26 13:38:13Z robertas 
;
_cod_original_sg_symbol_H-M P-1
_cod_database_code 7012986

loop_
_symmetry_equiv_pos_as_xyz
'x, y, z'
'-x, -y, -z'

loop_
_atom_site_aniso_label
_atom_site_aniso_U_11
_atom_site_aniso_U_22
_atom_site_aniso_U_33
_atom_site_aniso_U_23
_atom_site_aniso_U_13
_atom_site_aniso_U_12
Au1 0.0311(2) 0.0292(2) 0.0304(2) -0.01197(12) 0.00020(11) -0.00978(12)
N1 0.024(3) 0.035(3) 0.033(3) -0.010(3) 0.000(2) -0.009(3)
O1 0.059(4) 0.028(3) 0.033(3) -0.010(2) -0.001(3) -0.014(3)
O2 0.106(6) 0.055(4) 0.047(4) -0.020(3) -0.024(4) -0.009(4)
O3 0.030(3) 0.051(4) 0.056(4) -0.018(3) -0.003(3) -0.018(3)
O4 0.046(4) 0.085(5) 0.047(4) -0.029(4) -0.002(3) -0.016(4)
C1 0.040(4) 0.030(4) 0.031(4) -0.013(3) 0.001(3) -0.012(3)
C2 0.035(4) 0.041(4) 0.048(5) -0.016(4) -0.003(3) -0.005(3)
C3 0.045(5) 0.044(5) 0.055(5) -0.025(4) -0.013(4) 0.003(4)
C4 0.071(6) 0.026(4) 0.057(5) -0.014(4) -0.025(5) -0.008(4)
C5 0.041(4) 0.039(4) 0.046(4) -0.015(4) -0.001(3) -0.016(3)
C6 0.029(3) 0.036(4) 0.035(4) -0.010(3) -0.004(3) -0.009(3)
C7 0.039(4) 0.031(3) 0.028(3) -0.013(3) -0.001(3) -0.012(3)
C8 0.039(4) 0.034(4) 0.048(4) -0.014(3) -0.006(3) -0.013(3)
C9 0.030(4) 0.053(5) 0.051(5) -0.019(4) 0.000(3) -0.012(4)
C10 0.037(4) 0.051(5) 0.060(5) -0.028(4) -0.010(4) -0.007(4)
C11 0.037(4) 0.029(4) 0.039(4) -0.013(3) -0.011(3) 0.002(3)
C12 0.036(4) 0.029(4) 0.059(5) -0.017(4) -0.015(4) -0.005(3)
C13 0.061(6) 0.031(4) 0.069(6) -0.017(4) -0.016(5) -0.007(4)
C14 0.035(4) 0.032(4) 0.047(5) -0.007(3) -0.010(3) -0.001(3)
C15 0.037(5) 0.070(7) 0.063(6) -0.016(5) -0.005(4) -0.014(5)
O5S 0.050(4) 0.051(4) 0.071(5) -0.019(4) -0.007(4) -0.010(3)

loop_
_atom_site_label
_atom_site_type_symbol
_atom_site_fract_x
_atom_site_fract_y
_atom_site_fract_z
_atom_site_U_iso_or_equiv
_atom_site_thermal_displace_type
_atom_site_occupancy
_atom_site_calc_flag
_atom_site_refinement_flags
_atom_site_disorder_group
_atom_site_attached_hydrogens
Au1 Au 0.14627(3) 0.78383(3) 0.18555(2) 0.03113(15) Uani 1 d . . 0
N1 N -0.0791(8) 0.7512(9) 0.2504(7) 0.0326(13) Uani 1 d . . 0
O1 O 0.0529(9) 1.0402(7) 0.0971(6) 0.0425(14) Uani 1 d . . 0
O2 O -0.0196(12) 1.0588(10) 0.3011(7) 0.072(2) Uani 1 d . . 0
O3 O 0.3813(7) 0.7941(8) 0.1306(7) 0.0444(14) Uani 1 d . . 0
O4 O 0.3836(8) 0.7587(10) -0.0555(7) 0.061(2) Uani 1 d . . 0
C1 C 0.2262(11) 0.5402(10) 0.2727(8) 0.035(2) Uani 1 d . . 0
C2 C 0.3908(11) 0.4406(11) 0.2794(9) 0.045(2) Uani 1 d . . 0
H2 H 0.4767(11) 0.4843(11) 0.2402(9) 0.054 Uiso 1 calc R . 0
C3 C 0.4260(12) 0.2707(12) 0.3468(10) 0.051(2) Uani 1 d . . 0
H3 H 0.5365(12) 0.2024(12) 0.3514(10) 0.061 Uiso 1 calc R . 0
C4 C 0.2993(13) 0.2040(10) 0.4063(10) 0.051(2) Uani 1 d . . 0
H4 H 0.3242(13) 0.0921(10) 0.4504(10) 0.061 Uiso 1 calc R . 0
C5 C 0.1350(11) 0.3064(11) 0.3991(9) 0.042(2) Uani 1 d . . 0
H5 H 0.0496(11) 0.2620(11) 0.4382(9) 0.051 Uiso 1 calc R . 0
C6 C 0.0951(9) 0.4753(10) 0.3341(8) 0.035(2) Uani 1 d . . 0
C7 C -0.0735(10) 0.5947(9) 0.3180(7) 0.0328(15) Uani 1 d . . 0
C8 C -0.2216(11) 0.5564(11) 0.3701(9) 0.040(2) Uani 1 d . . 0
H8 H -0.2194(11) 0.4494(11) 0.4178(9) 0.048 Uiso 1 calc R . 0
C9 C -0.3736(10) 0.6866(12) 0.3473(9) 0.046(2) Uani 1 d . . 0
H9 H -0.4740(10) 0.6659(12) 0.3787(9) 0.056 Uiso 1 calc R . 0
C10 C -0.3738(11) 0.8432(12) 0.2792(10) 0.049(2) Uani 1 d . . 0
H10 H -0.4745(11) 0.9292(12) 0.2664(10) 0.058 Uiso 1 calc R . 0
C11 C -0.2241(10) 0.8741(10) 0.2292(8) 0.038(2) Uani 1 d . . 0
H11 H -0.2243(10) 0.9804(10) 0.1809(8) 0.046 Uiso 1 calc R . 0
C12 C -0.0106(10) 1.1235(10) 0.1777(9) 0.041(2) Uani 1 d . . 0
C13 C -0.0840(15) 1.3066(11) 0.1169(12) 0.055(2) Uani 1 d . . 0
H13A H -0.0657(15) 1.3349(11) 0.0214(12) 0.083 Uiso 1 calc R . 0
H13B H -0.0310(15) 1.3591(11) 0.1393(12) 0.083 Uiso 1 calc R . 0
H13C H -0.2020(15) 1.3426(11) 0.1513(12) 0.083 Uiso 1 calc R . 0
C14 C 0.4533(10) 0.7722(10) 0.0148(9) 0.043(2) Uani 1 d . . 0
C15 C 0.6343(12) 0.7658(15) -0.0259(11) 0.061(3) Uani 1 d . . 0
H15A H 0.6643(12) 0.7788(15) 0.0431(11) 0.091 Uiso 1 calc R . 0
H15B H 0.6470(12) 0.8525(15) -0.1079(11) 0.091 Uiso 1 calc R . 0
H15C H 0.7060(12) 0.6621(15) -0.0384(11) 0.091 Uiso 1 calc R . 0
O5S O -0.7795(10) 0.8360(9) 0.4759(8) 0.061(2) Uani 1 d . . 2

loop_
_atom_type_symbol
_atom_type_description
_atom_type_scat_dispersion_real
_atom_type_scat_dispersion_imag
_atom_type_scat_source
C C 0.0033 0.0016 'International Tables Vol C Tables 4.2.6.8 and 6.1.1.4'
H H 0.0000 0.0000 'International Tables Vol C Tables 4.2.6.8 and 6.1.1.4'
N N 0.0061 0.0033 'International Tables Vol C Tables 4.2.6.8 and 6.1.1.4'
O O 0.0106 0.0060 'International Tables Vol C Tables 4.2.6.8 and 6.1.1.4'
Au Au -2.0133 8.8022 'International Tables Vol C Tables 4.2.6.8 and 6.1.1.4'

loop_
_geom_angle_atom_site_label_1
_geom_angle_atom_site_label_2
_geom_angle_atom_site_label_3
_geom_angle
_geom_angle_site_symmetry_1
_geom_angle_site_symmetry_3
_geom_angle_publ_flag
C1 Au1 N1 81.6(3) . . ?
C1 Au1 O3 93.1(3) . . ?
N1 Au1 O3 174.6(2) . . ?
C1 Au1 O1 177.8(2) . . ?
N1 Au1 O1 96.3(3) . . ?
O3 Au1 O1 89.0(3) . . ?
C11 N1 C7 121.6(7) . . ?
C11 N1 Au1 123.3(6) . . ?
C7 N1 Au1 115.1(5) . . ?
C12 O1 Au1 115.7(5) . . ?
C14 O3 Au1 111.2(6) . . ?
C2 C1 C6 121.0(8) . . ?
C2 C1 Au1 125.6(7) . . ?
C6 C1 Au1 113.3(6) . . ?
C1 C2 C3 118.6(9) . . ?
C4 C3 C2 121.3(8) . . ?
C3 C4 C5 119.1(8) . . ?
C4 C5 C6 121.3(8) . . ?
C5 C6 C1 118.7(7) . . ?
C5 C6 C7 126.0(7) . . ?
C1 C6 C7 115.3(7) . . ?
N1 C7 C8 120.6(7) . . ?
N1 C7 C6 114.7(7) . . ?
C8 C7 C6 124.7(7) . . ?
C7 C8 C9 117.3(8) . . ?
C10 C9 C8 120.2(8) . . ?
C9 C10 C11 120.1(8) . . ?
N1 C11 C10 120.2(8) . . ?
O2 C12 O1 122.7(8) . . ?
O2 C12 C13 120.7(9) . . ?
O1 C12 C13 116.5(8) . . ?
O4 C14 O3 124.0(8) . . ?
O4 C14 C15 122.8(8) . . ?
O3 C14 C15 113.1(8) . . ?

loop_
_geom_bond_atom_site_label_1
_geom_bond_atom_site_label_2
_geom_bond_distance
_geom_bond_site_symmetry_2
_geom_bond_publ_flag
Au1 C1 2.005(8) . ?
Au1 N1 2.028(6) . ?
Au1 O3 2.031(6) . ?
Au1 O1 2.108(6) . ?
N1 C11 1.339(9) . ?
N1 C7 1.352(10) . ?
O1 C12 1.278(10) . ?
O2 C12 1.245(11) . ?
O3 C14 1.301(11) . ?
O4 C14 1.222(11) . ?
C1 C2 1.381(11) . ?
C1 C6 1.408(11) . ?
C2 C3 1.414(13) . ?
C3 C4 1.384(15) . ?
C4 C5 1.385(12) . ?
C5 C6 1.399(11) . ?
C6 C7 1.469(10) . ?
C7 C8 1.405(12) . ?
C8 C9 1.410(12) . ?
C9 C10 1.366(13) . ?
C10 C11 1.384(12) . ?
C12 C13 1.507(12) . ?
C14 C15 1.520(12) . ?

loop_
_geom_torsion_atom_site_label_1
_geom_torsion_atom_site_label_2
_geom_torsion_atom_site_label_3
_geom_torsion_atom_site_label_4
_geom_torsion
_geom_torsion_site_symmetry_1
_geom_torsion_site_symmetry_2
_geom_torsion_site_symmetry_3
_geom_torsion_site_symmetry_4
_geom_torsion_publ_flag
C1 Au1 N1 C11 -179.6(7) . . . . ?
O3 Au1 N1 C11 172.4(22) . . . . ?
O1 Au1 N1 C11 0.8(7) . . . . ?
C1 Au1 N1 C7 0.7(6) . . . . ?
O3 Au1 N1 C7 -7.4(26) . . . . ?
O1 Au1 N1 C7 -179.0(5) . . . . ?
C1 Au1 O1 C12 69.5(62) . . . . ?
N1 Au1 O1 C12 78.5(6) . . . . ?
O3 Au1 O1 C12 -100.7(6) . . . . ?
C1 Au1 O3 C14 87.8(6) . . . . ?
N1 Au1 O3 C14 95.8(24) . . . . ?
O1 Au1 O3 C14 -92.6(6) . . . . ?
N1 Au1 C1 C2 -179.6(8) . . . . ?
O3 Au1 C1 C2 -0.4(8) . . . . ?
O1 Au1 C1 C2 -170.5(57) . . . . ?
N1 Au1 C1 C6 -1.9(6) . . . . ?
O3 Au1 C1 C6 177.4(6) . . . . ?
O1 Au1 C1 C6 7.2(64) . . . . ?
C6 C1 C2 C3 1.3(13) . . . . ?
Au1 C1 C2 C3 178.9(6) . . . . ?
C1 C2 C3 C4 -0.4(13) . . . . ?
C2 C3 C4 C5 0.0(14) . . . . ?
C3 C4 C5 C6 -0.6(13) . . . . ?
C4 C5 C6 C1 1.4(12) . . . . ?
C4 C5 C6 C7 178.7(8) . . . . ?
C2 C1 C6 C5 -1.8(12) . . . . ?
Au1 C1 C6 C5 -179.7(6) . . . . ?
C2 C1 C6 C7 -179.4(8) . . . . ?
Au1 C1 C6 C7 2.8(9) . . . . ?
C11 N1 C7 C8 -0.8(11) . . . . ?
Au1 N1 C7 C8 178.9(6) . . . . ?
C11 N1 C7 C6 -179.1(7) . . . . ?
Au1 N1 C7 C6 0.6(8) . . . . ?
C5 C6 C7 N1 -179.6(8) . . . . ?
C1 C6 C7 N1 -2.3(10) . . . . ?
C5 C6 C7 C8 2.2(13) . . . . ?
C1 C6 C7 C8 179.6(7) . . . . ?
N1 C7 C8 C9 0.8(12) . . . . ?
C6 C7 C8 C9 178.9(8) . . . . ?
C7 C8 C9 C10 -1.3(13) . . . . ?
C8 C9 C10 C11 1.7(14) . . . . ?
C7 N1 C11 C10 1.3(12) . . . . ?
Au1 N1 C11 C10 -178.5(6) . . . . ?
C9 C10 C11 N1 -1.7(13) . . . . ?
Au1 O1 C12 O2 -1.0(12) . . . . ?
Au1 O1 C12 C13 -177.7(7) . . . . ?
Au1 O3 C14 O4 4.7(11) . . . . ?
Au1 O3 C14 C15 -175.6(6) . . . . ?
